data_4307726
loop_
_publ_author_name
'F. Albert Cotton'
'Chun Y. Liu'
'Carlos A. Murillo'
'Qinliang Zhao'

_publ_section_title
;
Electronic Localization versus Delocalization Determined by the Binding of
the Linker in an Isomer Pair
;
_journal_name_full 'Inorganic Chemistry'
_journal_page_first 2604
_journal_page_last 2611
_journal_paper_doi 10.1021/ic0622252
_journal_volume 46
_journal_year 2007
_chemical_formula_moiety C106H104Mo4N14O16,2PF6,2CH2Cl2
_chemical_formula_sum 'C108 H108 Cl4 F12 Mo4 N14 O16 P2'
_chemical_formula_weight 2673.58
_chemical_name_common Beta-[Mo(DAniF)3]2(p-anisyloxamidate)(PF6)2
_chemical_name_systematic
; 
 ? 
;
_space_group_IT_number 2
_symmetry_cell_setting triclinic
_symmetry_space_group_name_Hall '-P 1'
_symmetry_space_group_name_H-M 'P -1'
_atom_sites_solution_hydrogens geom
_atom_sites_solution_primary direct
_atom_sites_solution_secondary difmap
_audit_creation_method SHELXL-97
_cell_angle_alpha 74.728(5)
_cell_angle_beta 75.070(5)
_cell_angle_gamma 80.877(6)
_cell_formula_units_Z 2
_cell_length_a 16.489(5)
_cell_length_b 17.873(5)
_cell_length_c 20.498(6)
_cell_measurement_temperature 213(2)
_cell_volume 5604(3)
_computing_cell_refinement SAINT
_computing_data_collection SMART
_computing_data_reduction SAINT
_computing_molecular_graphics XP
_computing_publication_material XCIF
_computing_structure_refinement 'SHELXL-97 (Sheldrick, 1997)'
_computing_structure_solution 'SHELXS-97 (Sheldrick, 1990)'
_diffrn_ambient_temperature 213(2)
_diffrn_measured_fraction_theta_full 0.988
_diffrn_measured_fraction_theta_max 0.988
_diffrn_measurement_device_type 'BRUKER SMART 1000'
_diffrn_measurement_method \w-scan
_diffrn_radiation_monochromator graphite
_diffrn_radiation_source 'fine-focus sealed tube'
_diffrn_radiation_type MoK\a
_diffrn_radiation_wavelength 0.71073
_diffrn_reflns_av_R_equivalents 0.0524
_diffrn_reflns_av_sigmaI/netI 0.0980
_diffrn_reflns_limit_h_max 15
_diffrn_reflns_limit_h_min -19
_diffrn_reflns_limit_k_max 21
_diffrn_reflns_limit_k_min -17
_diffrn_reflns_limit_l_max 21
_diffrn_reflns_limit_l_min -24
_diffrn_reflns_number 30122
_diffrn_reflns_theta_full 25.00
_diffrn_reflns_theta_max 25.00
_diffrn_reflns_theta_min 1.64
_diffrn_standards_number 0
_exptl_absorpt_coefficient_mu 0.651
_exptl_absorpt_correction_T_max 0.9620
_exptl_absorpt_correction_T_min 0.8753
_exptl_absorpt_correction_type multi-scan
_exptl_absorpt_process_details SADABS
_exptl_crystal_colour black
_exptl_crystal_density_diffrn 1.584
_exptl_crystal_density_method 'not measured'
_exptl_crystal_description block
_exptl_crystal_F_000 2712
_exptl_crystal_size_max 0.21
_exptl_crystal_size_mid 0.09
_exptl_crystal_size_min 0.06
_refine_diff_density_max 1.157
_refine_diff_density_min -1.172
_refine_diff_density_rms 0.124
_refine_ls_extinction_method none
_refine_ls_goodness_of_fit_ref 1.068
_refine_ls_hydrogen_treatment noref
_refine_ls_matrix_type full
_refine_ls_number_parameters 1553
_refine_ls_number_reflns 19507
_refine_ls_number_restraints 111
_refine_ls_restrained_S_all 1.070
_refine_ls_R_factor_all 0.0897
_refine_ls_R_factor_gt 0.0573
_refine_ls_shift/su_max 0.001
_refine_ls_shift/su_mean 0.000
_refine_ls_structure_factor_coef Fsqd
_refine_ls_weighting_details 'calc w=1/[\s^2^(Fo^2^)+(0.0708P)^2^+0.7517P] where P=(Fo^2^+2Fc^2^)/3'
_refine_ls_weighting_scheme calc
_refine_ls_wR_factor_gt 0.1393
_refine_ls_wR_factor_ref 0.1650
_reflns_number_gt 13459
_reflns_number_total 19507
_reflns_threshold_expression >2sigma(I)
_cod_data_source_file ic0622252si20061122_012441_4.cif
_cod_data_source_block xl4
_cod_database_code 4307726

loop_
_symmetry_equiv_pos_as_xyz
'x, y, z'
'-x, -y, -z'

loop_
_atom_site_label
_atom_site_type_symbol
_atom_site_fract_x
_atom_site_fract_y
_atom_site_fract_z
_atom_site_U_iso_or_equiv
_atom_site_adp_type
_atom_site_occupancy
_atom_site_symmetry_multiplicity
_atom_site_calc_flag
_atom_site_refinement_flags
_atom_site_disorder_assembly
_atom_site_disorder_group
Mo1 Mo 0.91856(3) 0.61303(3) 0.26193(2) 0.02392(13) Uani 1 1 d . . .
Mo2 Mo 0.88578(3) 0.66892(3) 0.34712(2) 0.02371(13) Uani 1 1 d . . .
Mo3 Mo 0.57563(3) 0.84733(3) 0.23279(2) 0.02547(13) Uani 1 1 d . . .
Mo4 Mo 0.63460(3) 0.82327(3) 0.13343(2) 0.02685(13) Uani 1 1 d . . .
N1 N 0.8484(3) 0.6906(2) 0.1950(2) 0.0225(10) Uani 1 1 d . . .
N2 N 0.6816(3) 0.8165(2) 0.2782(2) 0.0251(10) Uani 1 1 d . . .
N3 N 0.8134(3) 0.5431(3) 0.3097(2) 0.0269(10) Uani 1 1 d . . .
N4 N 0.7861(3) 0.5996(3) 0.4037(2) 0.0283(11) Uani 1 1 d . . .
N5 N 1.0017(3) 0.5267(3) 0.3093(2) 0.0268(10) Uani 1 1 d . . .
N6 N 0.9689(3) 0.5884(3) 0.4000(2) 0.0287(11) Uani 1 1 d . . .
N7 N 1.0233(3) 0.6825(3) 0.2127(2) 0.0289(11) Uani 1 1 d . . .
N8 N 0.9832(3) 0.7393(3) 0.3069(2) 0.0275(10) Uani 1 1 d . . .
N9 N 0.5421(3) 0.7304(3) 0.2732(2) 0.0323(11) Uani 1 1 d . . .
N10 N 0.5988(3) 0.7085(3) 0.1633(2) 0.0335(11) Uani 1 1 d . A .
N11 N 0.6085(3) 0.9660(3) 0.1978(2) 0.0271(10) Uani 1 1 d . . .
N12 N 0.6743(3) 0.9353(3) 0.0923(2) 0.0300(11) Uani 1 1 d . . .
N13 N 0.4596(3) 0.8857(3) 0.2024(2) 0.0317(11) Uani 1 1 d . . .
N14 N 0.5227(3) 0.8555(3) 0.0970(2) 0.0327(11) Uani 1 1 d . . .
O1 O 0.7991(2) 0.7537(2) 0.31276(17) 0.0270(8) Uani 1 1 d . . .
O2 O 0.7492(2) 0.7764(2) 0.14988(17) 0.0285(9) Uani 1 1 d . . .
O3 O 0.6750(3) 0.3477(3) 0.2028(2) 0.0478(12) Uani 1 1 d . . .
O4 O 0.6042(4) 0.6304(3) 0.6680(2) 0.0678(16) Uani 1 1 d . . .
O5 O 1.2116(3) 0.3165(3) 0.1644(3) 0.0728(16) Uani 1 1 d . . .
O6 O 1.0586(3) 0.6825(3) 0.6082(2) 0.0544(13) Uani 1 1 d . . .
O7 O 1.2404(3) 0.7052(3) -0.0508(2) 0.0571(14) Uani 1 1 d . . .
O8 O 1.0273(5) 0.9131(4) 0.4833(4) 0.115(3) Uani 1 1 d . . .
O9 O 0.3919(3) 0.5891(3) 0.5481(2) 0.0578(13) Uani 1 1 d . . .
O11 O 0.5299(3) 1.1707(3) 0.3765(2) 0.0535(13) Uani 1 1 d . . .
O12 O 0.8692(3) 1.0079(3) -0.1787(2) 0.0535(13) Uani 1 1 d . . .
O13 O 0.1794(4) 1.0249(4) 0.3623(3) 0.0830(18) Uani 1 1 d . . .
O14 O 0.4923(3) 0.7557(3) -0.1312(2) 0.0633(15) Uani 1 1 d . . .
O15 O 1.0185(3) 0.6209(3) -0.0605(2) 0.0517(12) Uani 1 1 d . . .
O16 O 0.6166(3) 0.9747(3) 0.4919(2) 0.0530(13) Uani 1 1 d . . .
C1 C 0.7529(3) 0.7712(3) 0.2682(3) 0.0223(11) Uani 1 1 d . . .
C2 C 0.7841(3) 0.7436(3) 0.2013(3) 0.0228(11) Uani 1 1 d . . .
C11 C 0.8857(3) 0.6764(3) 0.1258(3) 0.0272(12) Uani 1 1 d . . .
C12 C 0.9195(3) 0.7353(3) 0.0708(3) 0.0294(13) Uani 1 1 d . . .
H12A H 0.9128 0.7867 0.0762 0.035 Uiso 1 1 calc R . .
C13 C 0.9631(4) 0.7186(4) 0.0079(3) 0.0343(14) Uani 1 1 d . . .
H13A H 0.9852 0.7591 -0.0292 0.041 Uiso 1 1 calc R . .
C14 C 0.9744(4) 0.6437(4) -0.0009(3) 0.0359(14) Uani 1 1 d . . .
C15 C 0.9405(4) 0.5845(4) 0.0540(3) 0.0400(15) Uani 1 1 d . . .
H15A H 0.9478 0.5330 0.0486 0.048 Uiso 1 1 calc R . .
C16 C 0.8959(4) 0.6012(3) 0.1166(3) 0.0307(13) Uani 1 1 d . . .
H16A H 0.8724 0.5610 0.1532 0.037 Uiso 1 1 calc R . .
C17 C 1.0695(5) 0.6759(5) -0.1129(3) 0.064(2) Uani 1 1 d . . .
H17A H 1.0973 0.6529 -0.1519 0.096 Uiso 1 1 calc R . .
H17B H 1.1117 0.6894 -0.0937 0.096 Uiso 1 1 calc R . .
H17C H 1.0340 0.7225 -0.1285 0.096 Uiso 1 1 calc R . .
C21 C 0.6672(3) 0.8550(3) 0.3354(3) 0.0274(12) Uani 1 1 d . . .
C22 C 0.7182(4) 0.9113(3) 0.3304(3) 0.0314(13) Uani 1 1 d . . .
H22A H 0.7635 0.9220 0.2918 0.038 Uiso 1 1 calc R . .
C23 C 0.7034(4) 0.9525(4) 0.3820(3) 0.0364(14) Uani 1 1 d . . .
H23A H 0.7386 0.9907 0.3781 0.044 Uiso 1 1 calc R . .
C24 C 0.6367(4) 0.9369(4) 0.4390(3) 0.0391(15) Uani 1 1 d . . .
C25 C 0.5843(4) 0.8815(3) 0.4437(3) 0.0371(15) Uani 1 1 d . . .
H25A H 0.5386 0.8716 0.4821 0.044 Uiso 1 1 calc R . .
C26 C 0.5988(4) 0.8405(3) 0.3923(3) 0.0327(13) Uani 1 1 d . . .
H26A H 0.5627 0.8032 0.3957 0.039 Uiso 1 1 calc R . .
C27 C 0.6626(6) 1.0379(4) 0.4853(4) 0.066(2) Uani 1 1 d . . .
H27A H 0.6423 1.0591 0.5262 0.098 Uiso 1 1 calc R . .
H27B H 0.6549 1.0780 0.4444 0.098 Uiso 1 1 calc R . .
H27C H 0.7220 1.0198 0.4807 0.098 Uiso 1 1 calc R . .
C30 C 0.7691(3) 0.5492(3) 0.3725(3) 0.0273(12) Uani 1 1 d . . .
H30A H 0.7251 0.5175 0.3952 0.033 Uiso 1 1 calc R . .
C31 C 0.7797(3) 0.4923(3) 0.2799(3) 0.0268(12) Uani 1 1 d . . .
C32 C 0.7292(4) 0.5246(3) 0.2342(3) 0.0329(13) Uani 1 1 d . . .
H32A H 0.7182 0.5791 0.2215 0.039 Uiso 1 1 calc R . .
C33 C 0.6941(4) 0.4786(4) 0.2062(3) 0.0341(14) Uani 1 1 d . . .
H33A H 0.6604 0.5017 0.1741 0.041 Uiso 1 1 calc R . .
C34 C 0.7085(4) 0.3994(4) 0.2254(3) 0.0370(15) Uani 1 1 d . . .
C35 C 0.7591(4) 0.3655(4) 0.2718(3) 0.0413(15) Uani 1 1 d . . .
H35A H 0.7689 0.3110 0.2853 0.050 Uiso 1 1 calc R . .
C36 C 0.7953(4) 0.4129(3) 0.2983(3) 0.0359(14) Uani 1 1 d . . .
H36A H 0.8308 0.3901 0.3290 0.043 Uiso 1 1 calc R . .
C37 C 0.6269(5) 0.3808(4) 0.1524(4) 0.061(2) Uani 1 1 d . . .
H37A H 0.6062 0.3396 0.1403 0.092 Uiso 1 1 calc R . .
H37B H 0.6619 0.4108 0.1113 0.092 Uiso 1 1 calc R . .
H37C H 0.5795 0.4147 0.1711 0.092 Uiso 1 1 calc R . .
C41 C 0.7374(3) 0.6040(3) 0.4715(3) 0.0271(12) Uani 1 1 d . . .
C42 C 0.7215(4) 0.5377(4) 0.5250(3) 0.0369(14) Uani 1 1 d . . .
H42A H 0.7415 0.4882 0.5164 0.044 Uiso 1 1 calc R . .
C43 C 0.6764(4) 0.5443(4) 0.5908(3) 0.0458(17) Uani 1 1 d . . .
H43A H 0.6649 0.4992 0.6263 0.055 Uiso 1 1 calc R . .
C44 C 0.6485(4) 0.6167(4) 0.6043(3) 0.0477(17) Uani 1 1 d . . .
C45 C 0.6638(4) 0.6829(4) 0.5516(3) 0.0433(16) Uani 1 1 d . . .
H45A H 0.6443 0.7323 0.5606 0.052 Uiso 1 1 calc R . .
C46 C 0.7078(4) 0.6767(4) 0.4857(3) 0.0362(14) Uani 1 1 d . . .
H46A H 0.7178 0.7220 0.4501 0.043 Uiso 1 1 calc R . .
C47 C 0.5920(6) 0.5655(5) 0.7252(4) 0.079(3) Uani 1 1 d . . .
H47A H 0.5609 0.5829 0.7665 0.118 Uiso 1 1 calc R . .
H47B H 0.6464 0.5395 0.7324 0.118 Uiso 1 1 calc R . .
H47C H 0.5605 0.5295 0.7160 0.118 Uiso 1 1 calc R . .
C50 C 1.0130(4) 0.5324(3) 0.3699(3) 0.0324(13) Uani 1 1 d . . .
H50A H 1.0522 0.4969 0.3913 0.039 Uiso 1 1 calc R . .
C51 C 1.0552(4) 0.4719(3) 0.2740(3) 0.0302(13) Uani 1 1 d . . .
C52 C 1.1398(4) 0.4553(4) 0.2737(3) 0.0429(16) Uani 1 1 d . . .
H52A H 1.1637 0.4793 0.2989 0.051 Uiso 1 1 calc R . .
C53 C 1.1896(5) 0.4039(5) 0.2369(4) 0.060(2) Uani 1 1 d . . .
H53A H 1.2470 0.3926 0.2379 0.072 Uiso 1 1 calc R . .
C54 C 1.1559(4) 0.3685(4) 0.1983(4) 0.0489(17) Uani 1 1 d . . .
C55 C 1.0732(4) 0.3863(4) 0.1961(3) 0.0460(17) Uani 1 1 d . . .
H55A H 1.0500 0.3637 0.1693 0.055 Uiso 1 1 calc R . .
C56 C 1.0234(4) 0.4378(4) 0.2334(3) 0.0369(14) Uani 1 1 d . . .
H56A H 0.9664 0.4501 0.2313 0.044 Uiso 1 1 calc R . .
C57 C 1.1760(6) 0.2683(5) 0.1360(5) 0.078(3) Uani 1 1 d . . .
H57A H 1.2206 0.2344 0.1140 0.117 Uiso 1 1 calc R . .
H57B H 1.1463 0.3008 0.1017 0.117 Uiso 1 1 calc R . .
H57C H 1.1368 0.2370 0.1727 0.117 Uiso 1 1 calc R . .
C61 C 0.9910(4) 0.6035(3) 0.4578(3) 0.0299(13) Uani 1 1 d . . .
C62 C 0.9310(4) 0.6431(3) 0.5009(3) 0.0345(14) Uani 1 1 d . . .
H62A H 0.8752 0.6520 0.4953 0.041 Uiso 1 1 calc R . .
C63 C 0.9503(4) 0.6701(3) 0.5522(3) 0.0372(14) Uani 1 1 d . . .
H63A H 0.9089 0.6979 0.5801 0.045 Uiso 1 1 calc R . .
C64 C 1.0314(4) 0.6551(4) 0.5610(3) 0.0414(16) Uani 1 1 d . . .
C65 C 1.0922(4) 0.6137(4) 0.5201(3) 0.0442(16) Uani 1 1 d . . .
H65A H 1.1474 0.6030 0.5273 0.053 Uiso 1 1 calc R . .
C66 C 1.0724(4) 0.5878(4) 0.4686(3) 0.0408(15) Uani 1 1 d . . .
H66A H 1.1140 0.5596 0.4411 0.049 Uiso 1 1 calc R . .
C67 C 1.0016(6) 0.7366(5) 0.6413(4) 0.071(2) Uani 1 1 d . . .
H67A H 1.0272 0.7514 0.6731 0.107 Uiso 1 1 calc R . .
H67B H 0.9502 0.7129 0.6668 0.107 Uiso 1 1 calc R . .
H67C H 0.9886 0.7825 0.6065 0.107 Uiso 1 1 calc R . .
C70 C 1.0370(3) 0.7292(3) 0.2484(3) 0.0293(13) Uani 1 1 d . . .
H70A H 1.0858 0.7559 0.2321 0.035 Uiso 1 1 calc R . .
C71 C 1.0781(3) 0.6886(3) 0.1447(3) 0.0302(13) Uani 1 1 d . . .
C72 C 1.0996(4) 0.7611(4) 0.1033(3) 0.0367(14) Uani 1 1 d . . .
H72A H 1.0761 0.8059 0.1198 0.044 Uiso 1 1 calc R . .
C73 C 1.1541(4) 0.7694(4) 0.0389(3) 0.0392(15) Uani 1 1 d . . .
H73A H 1.1694 0.8190 0.0130 0.047 Uiso 1 1 calc R . .
C74 C 1.1857(4) 0.7048(4) 0.0130(3) 0.0397(15) Uani 1 1 d . . .
C75 C 1.1648(4) 0.6313(4) 0.0527(3) 0.0444(16) Uani 1 1 d . . .
H75A H 1.1870 0.5868 0.0353 0.053 Uiso 1 1 calc R . .
C76 C 1.1112(4) 0.6240(4) 0.1179(3) 0.0381(15) Uani 1 1 d . . .
H76A H 1.0971 0.5743 0.1443 0.046 Uiso 1 1 calc R . .
C77 C 1.2540(5) 0.7802(4) -0.0963(3) 0.060(2) Uani 1 1 d . . .
H77A H 1.2932 0.7741 -0.1392 0.090 Uiso 1 1 calc R . .
H77B H 1.2771 0.8111 -0.0742 0.090 Uiso 1 1 calc R . .
H77C H 1.2008 0.8064 -0.1062 0.090 Uiso 1 1 calc R . .
C81 C 1.0023(4) 0.7862(3) 0.3472(3) 0.0333(14) Uani 1 1 d . . .
C82 C 0.9438(6) 0.8427(4) 0.3687(4) 0.059(2) Uani 1 1 d . . .
H82A H 0.8931 0.8528 0.3535 0.071 Uiso 1 1 calc R . .
C83 C 0.9556(7) 0.8855(5) 0.4116(4) 0.078(3) Uani 1 1 d . . .
H83 H 0.9147 0.9252 0.4244 0.094 Uiso 1 1 calc R . .
C84 C 1.0278(8) 0.8691(5) 0.4352(4) 0.075(3) Uani 1 1 d . . .
C85 C 1.0879(6) 0.8159(5) 0.4135(4) 0.066(3) Uani 1 1 d . . .
H85A H 1.1388 0.8076 0.4281 0.080 Uiso 1 1 calc R . .
C86 C 1.0768(5) 0.7712(4) 0.3686(3) 0.0505(19) Uani 1 1 d . . .
H86 H 1.1188 0.7330 0.3542 0.061 Uiso 1 1 calc R . .
C87 C 1.0966(7) 0.9001(8) 0.5093(6) 0.128(5) Uani 1 1 d . . .
H87A H 1.0905 0.9328 0.5416 0.192 Uiso 1 1 calc R . .
H87B H 1.1456 0.9124 0.4718 0.192 Uiso 1 1 calc R . .
H87C H 1.1037 0.8458 0.5334 0.192 Uiso 1 1 calc R . .
C90 C 0.5586(4) 0.6841(3) 0.2290(3) 0.0348(14) Uani 1 1 d . . .
H90A H 0.5415 0.6334 0.2445 0.042 Uiso 1 1 calc R . .
C91 C 0.5046(4) 0.6934(3) 0.3446(3) 0.0335(14) Uani 1 1 d . . .
C92 C 0.5542(4) 0.6596(3) 0.3913(3) 0.0346(14) Uani 1 1 d . . .
H92A H 0.6130 0.6608 0.3766 0.042 Uiso 1 1 calc R . .
C93 C 0.5193(4) 0.6238(3) 0.4598(3) 0.0359(14) Uani 1 1 d . . .
H93A H 0.5546 0.6006 0.4906 0.043 Uiso 1 1 calc R . .
C94 C 0.4333(4) 0.6222(4) 0.4824(3) 0.0418(16) Uani 1 1 d . . .
C95 C 0.3827(4) 0.6565(4) 0.4361(4) 0.0555(19) Uani 1 1 d . . .
H95A H 0.3238 0.6561 0.4510 0.067 Uiso 1 1 calc R . .
C96 C 0.4182(4) 0.6916(4) 0.3676(3) 0.0487(18) Uani 1 1 d . . .
H96A H 0.3831 0.7144 0.3366 0.058 Uiso 1 1 calc R . .
C97 C 0.4399(5) 0.5598(4) 0.5990(3) 0.0513(18) Uani 1 1 d . . .
H97A H 0.4031 0.5382 0.6430 0.077 Uiso 1 1 calc R . .
H97B H 0.4671 0.6017 0.6038 0.077 Uiso 1 1 calc R . .
H97C H 0.4824 0.5194 0.5849 0.077 Uiso 1 1 calc R . .
C101 C 0.6100(5) 0.6605(4) 0.1150(4) 0.0455(17) Uani 1 1 d . . .
C110 C 0.6511(4) 0.9860(3) 0.1333(3) 0.0295(13) Uani 1 1 d . . .
H11A H 0.6657 1.0374 0.1153 0.035 Uiso 1 1 calc R . .
C111 C 0.5904(4) 1.0218(3) 0.2410(3) 0.0283(12) Uani 1 1 d . . .
C112 C 0.6432(4) 1.0778(3) 0.2324(3) 0.0341(14) Uani 1 1 d . . .
H11B H 0.6928 1.0809 0.1971 0.041 Uiso 1 1 calc R . .
C113 C 0.6239(4) 1.1302(4) 0.2758(3) 0.0415(16) Uani 1 1 d . . .
H11C H 0.6590 1.1698 0.2678 0.050 Uiso 1 1 calc R . .
C114 C 0.5544(4) 1.1238(3) 0.3295(3) 0.0392(15) Uani 1 1 d . . .
C115 C 0.5032(4) 1.0650(3) 0.3408(3) 0.0394(15) Uani 1 1 d . . .
H11D H 0.4568 1.0588 0.3790 0.047 Uiso 1 1 calc R . .
C116 C 0.5198(4) 1.0159(3) 0.2967(3) 0.0333(14) Uani 1 1 d . . .
H11E H 0.4832 0.9777 0.3039 0.040 Uiso 1 1 calc R . .
C117 C 0.5805(6) 1.2324(4) 0.3662(4) 0.070(3) Uani 1 1 d . . .
H11F H 0.5576 1.2611 0.4021 0.105 Uiso 1 1 calc R . .
H11G H 0.5805 1.2673 0.3210 0.105 Uiso 1 1 calc R . .
H11H H 0.6378 1.2109 0.3685 0.105 Uiso 1 1 calc R . .
C121 C 0.7214(4) 0.9592(3) 0.0226(3) 0.0302(13) Uani 1 1 d . . .
C122 C 0.7793(4) 0.9043(4) -0.0066(3) 0.0373(15) Uani 1 1 d . . .
H12B H 0.7861 0.8532 0.0203 0.045 Uiso 1 1 calc R . .
C123 C 0.8264(4) 0.9228(4) -0.0732(3) 0.0410(15) Uani 1 1 d . . .
H12C H 0.8645 0.8846 -0.0917 0.049 Uiso 1 1 calc R . .
C124 C 0.8181(4) 0.9975(4) -0.1129(3) 0.0398(16) Uani 1 1 d . . .
C125 C 0.7610(4) 1.0528(4) -0.0860(3) 0.0404(15) Uani 1 1 d . . .
H12D H 0.7549 1.1037 -0.1134 0.048 Uiso 1 1 calc R . .
C126 C 0.7118(4) 1.0340(3) -0.0181(3) 0.0339(14) Uani 1 1 d . . .
H12E H 0.6724 1.0720 -0.0002 0.041 Uiso 1 1 calc R . .
C127 C 0.8657(6) 1.0827(4) -0.2220(3) 0.068(3) Uani 1 1 d . . .
H12F H 0.9040 1.0825 -0.2667 0.102 Uiso 1 1 calc R . .
H12G H 0.8821 1.1189 -0.2009 0.102 Uiso 1 1 calc R . .
H12H H 0.8087 1.0986 -0.2283 0.102 Uiso 1 1 calc R . .
C130 C 0.4558(4) 0.8805(3) 0.1400(3) 0.0358(14) Uani 1 1 d . . .
H13B H 0.4044 0.8950 0.1260 0.043 Uiso 1 1 calc R . .
C131 C 0.3868(4) 0.9237(3) 0.2414(3) 0.0331(14) Uani 1 1 d . . .
C132 C 0.3607(4) 0.8933(4) 0.3120(3) 0.0417(15) Uani 1 1 d . . .
H13C H 0.3901 0.8482 0.3338 0.050 Uiso 1 1 calc R . .
C133 C 0.2919(4) 0.9290(4) 0.3502(4) 0.0491(18) Uani 1 1 d . . .
H13D H 0.2747 0.9081 0.3981 0.059 Uiso 1 1 calc R . .
C134 C 0.2477(4) 0.9947(5) 0.3193(4) 0.0519(19) Uani 1 1 d . . .
C135 C 0.2743(4) 1.0255(4) 0.2493(4) 0.0531(19) Uani 1 1 d . . .
H13E H 0.2449 1.0708 0.2277 0.064 Uiso 1 1 calc R . .
C136 C 0.3439(4) 0.9904(4) 0.2105(4) 0.0447(16) Uani 1 1 d . . .
H13F H 0.3620 1.0123 0.1627 0.054 Uiso 1 1 calc R . .
C137 C 0.1186(6) 1.0767(7) 0.3312(6) 0.118(4) Uani 1 1 d . . .
H13G H 0.0734 1.0929 0.3671 0.177 Uiso 1 1 calc R . .
H13H H 0.0959 1.0508 0.3048 0.177 Uiso 1 1 calc R . .
H13I H 0.1448 1.1220 0.3005 0.177 Uiso 1 1 calc R . .
C141 C 0.5136(4) 0.8348(3) 0.0364(3) 0.0330(14) Uani 1 1 d . . .
C142 C 0.5722(4) 0.8523(4) -0.0257(3) 0.0472(18) Uani 1 1 d . . .
H14A H 0.6168 0.8812 -0.0292 0.057 Uiso 1 1 calc R . .
C143 C 0.5658(5) 0.8276(4) -0.0835(3) 0.0523(19) Uani 1 1 d . . .
H14B H 0.6052 0.8406 -0.1259 0.063 Uiso 1 1 calc R . .
C144 C 0.5017(5) 0.7842(4) -0.0777(3) 0.0451(17) Uani 1 1 d . . .
C145 C 0.4428(4) 0.7674(4) -0.0162(3) 0.0445(16) Uani 1 1 d . . .
H14C H 0.3980 0.7388 -0.0125 0.053 Uiso 1 1 calc R . .
C146 C 0.4494(4) 0.7924(4) 0.0403(3) 0.0398(15) Uani 1 1 d . . .
H14D H 0.4090 0.7802 0.0823 0.048 Uiso 1 1 calc R . .
C147 C 0.5552(6) 0.7672(5) -0.1932(4) 0.071(2) Uani 1 1 d . . .
H14E H 0.5411 0.7440 -0.2262 0.106 Uiso 1 1 calc R . .
H14F H 0.6091 0.7429 -0.1836 0.106 Uiso 1 1 calc R . .
H14G H 0.5586 0.8226 -0.2127 0.106 Uiso 1 1 calc R . .
O10 O 0.6899(8) 0.5284(7) -0.0372(7) 0.075(4) Uani 0.491(11) 1 d P A 1
C102 C 0.5613(12) 0.6245(15) 0.1024(12) 0.039(5) Uani 0.491(11) 1 d P A 1
H10A H 0.5058 0.6266 0.1294 0.046 Uiso 0.491(11) 1 calc PR A 1
C103 C 0.5789(14) 0.5790(13) 0.0508(10) 0.036(5) Uani 0.491(11) 1 d P A 1
H10B H 0.5361 0.5554 0.0434 0.043 Uiso 0.491(11) 1 calc PR A 1
C104 C 0.6635(16) 0.5711(13) 0.0116(10) 0.048(5) Uani 0.491(11) 1 d P A 1
C105 C 0.7224(12) 0.6099(11) 0.0209(9) 0.048(4) Uani 0.491(11) 1 d P A 1
H10C H 0.7773 0.6068 -0.0069 0.058 Uiso 0.491(11) 1 calc PR A 1
C106 C 0.7040(11) 0.6538(12) 0.0700(11) 0.030(4) Uani 0.491(11) 1 d P A 1
H106 H 0.7460 0.6791 0.0766 0.037 Uiso 0.491(11) 1 calc PR A 1
C107 C 0.6673(15) 0.5334(16) -0.0829(13) 0.090(6) Uani 0.491(11) 1 d P A 1
H10F H 0.6991 0.4948 -0.1076 0.135 Uiso 0.491(11) 1 calc PR A 1
H10G H 0.6742 0.5851 -0.1126 0.135 Uiso 0.491(11) 1 calc PR A 1
H10H H 0.6081 0.5247 -0.0697 0.135 Uiso 0.491(11) 1 calc PR A 1
O10B O 0.6038(9) 0.5239(7) -0.0190(6) 0.081(5) Uani 0.509(11) 1 d P A 2
C152 C 0.5318(14) 0.6155(15) 0.1238(12) 0.039(5) Uani 0.509(11) 1 d P A 2
H152 H 0.4827 0.6194 0.1588 0.047 Uiso 0.509(11) 1 calc PR A 2
C153 C 0.5393(13) 0.5707(11) 0.0780(10) 0.049(5) Uani 0.509(11) 1 d P A 2
H12K H 0.4971 0.5387 0.0829 0.059 Uiso 0.509(11) 1 calc PR A 2
C154 C 0.6105(18) 0.5731(15) 0.0234(11) 0.048(6) Uani 0.509(11) 1 d P A 2
C155 C 0.6709(15) 0.6130(13) 0.0175(10) 0.054(5) Uani 0.509(11) 1 d P A 2
H12L H 0.7183 0.6124 -0.0195 0.065 Uiso 0.509(11) 1 calc PR A 2
C156 C 0.6677(12) 0.6581(13) 0.0655(12) 0.042(5) Uani 0.509(11) 1 d P A 2
H15M H 0.7128 0.6878 0.0584 0.051 Uiso 0.509(11) 1 calc PR A 2
C157 C 0.6289(15) 0.4946(16) -0.0525(13) 0.090(6) Uani 0.509(11) 1 d P A 2
H15N H 0.5855 0.4726 -0.0637 0.135 Uiso 0.509(11) 1 calc PR A 2
H15O H 0.6681 0.4529 -0.0342 0.135 Uiso 0.509(11) 1 calc PR A 2
H15P H 0.6589 0.5283 -0.0942 0.135 Uiso 0.509(11) 1 calc PR A 2
Cl3 Cl 1.2069(2) 0.15513(16) 0.46474(14) 0.1043(9) Uani 1 1 d . . .
C2S C 1.2866(6) 0.1504(6) 0.3895(6) 0.096(3) Uani 1 1 d . . .
H2SA H 1.3409 0.1577 0.3969 0.115 Uiso 1 1 calc R . .
H2SB H 1.2912 0.0992 0.3792 0.115 Uiso 1 1 calc R . .
Cl4 Cl 1.2614(2) 0.2236(2) 0.31972(16) 0.1266(11) Uani 1 1 d . . .
Cl1 Cl 0.9167(2) 0.89176(16) 0.17786(16) 0.0726(9) Uani 0.840(5) 1 d P B 1
C1S C 0.9481(10) 0.9784(12) 0.1219(11) 0.066(4) Uani 0.840(5) 1 d P B 1
H1SA H 0.9471 1.0161 0.1492 0.079 Uiso 0.840(5) 1 calc PR B 1
H1SB H 1.0064 0.9692 0.0964 0.079 Uiso 0.840(5) 1 calc PR B 1
Cl2 Cl 0.8859(2) 1.0178(2) 0.06334(18) 0.1071(12) Uani 0.840(5) 1 d P B 1
Cl1A Cl 0.8865(11) 0.9196(9) 0.1483(9) 0.0726(9) Uani 0.160(5) 1 d P B 2
C1SA C 0.974(7) 0.987(8) 0.115(7) 0.066(4) Uani 0.160(5) 1 d P B 2
H1SC H 0.9829 1.0072 0.1524 0.079 Uiso 0.160(5) 1 calc PR B 2
H1SD H 1.0266 0.9610 0.0933 0.079 Uiso 0.160(5) 1 calc PR B 2
Cl2A Cl 0.9318(14) 1.0605(13) 0.0545(10) 0.1071(12) Uani 0.160(5) 1 d P B 2
P1 P 0.2924(3) 0.6766(2) 0.2312(3) 0.0611(12) Uani 0.845(12) 1 d PD C 1
F1 F 0.2141(5) 0.6303(5) 0.2549(5) 0.133(3) Uani 0.845(12) 1 d PD C 1
F2 F 0.3701(4) 0.7261(4) 0.2089(4) 0.082(2) Uani 0.845(12) 1 d PD C 1
F3 F 0.3406(5) 0.6133(4) 0.2788(4) 0.138(4) Uani 0.845(12) 1 d PD C 1
F4 F 0.3266(6) 0.6409(8) 0.1679(5) 0.149(4) Uani 0.845(12) 1 d PD C 1
F5 F 0.2408(5) 0.7463(4) 0.1927(6) 0.118(3) Uani 0.845(12) 1 d PD C 1
F6 F 0.2625(4) 0.7091(6) 0.2984(5) 0.134(4) Uani 0.845(12) 1 d PD C 1
P1A P 0.3011(16) 0.6605(15) 0.2221(18) 0.0611(12) Uani 0.155(12) 1 d PD C 2
F1A F 0.210(2) 0.637(3) 0.235(3) 0.133(3) Uani 0.155(12) 1 d PD C 2
F2A F 0.3842(17) 0.700(2) 0.206(2) 0.082(2) Uani 0.155(12) 1 d PD C 2
F3A F 0.340(3) 0.5773(19) 0.253(3) 0.138(4) Uani 0.155(12) 1 d PD C 2
F4A F 0.327(3) 0.641(5) 0.144(3) 0.149(4) Uani 0.155(12) 1 d PD C 2
F5A F 0.280(3) 0.726(2) 0.152(3) 0.118(3) Uani 0.155(12) 1 d PD C 2
F6A F 0.254(2) 0.737(4) 0.255(3) 0.134(4) Uani 0.155(12) 1 d PD C 2
P2 P 1.1050(3) 0.8820(3) -0.2566(2) 0.0603(9) Uani 0.679(5) 1 d PD D 1
F7 F 1.0394(5) 0.8357(5) -0.2673(4) 0.155(5) Uani 0.679(5) 1 d PD D 1
F8 F 1.1706(4) 0.9290(4) -0.2448(4) 0.094(3) Uani 0.679(5) 1 d PD D 1
F9 F 1.1627(5) 0.8046(4) -0.2372(5) 0.119(4) Uani 0.679(5) 1 d PD D 1
F10 F 1.0609(5) 0.8684(5) -0.1767(3) 0.095(2) Uani 0.679(5) 1 d PD D 1
F11 F 1.0461(5) 0.9598(4) -0.2696(6) 0.123(3) Uani 0.679(5) 1 d PD D 1
F12 F 1.1533(7) 0.8913(8) -0.3343(3) 0.153(5) Uani 0.679(5) 1 d PD D 1
P2A P 1.1150(7) 0.8780(6) -0.2694(5) 0.0603(9) Uani 0.321(5) 1 d PD D 2
F7A F 1.1959(10) 0.8758(11) -0.3285(8) 0.155(5) Uani 0.321(5) 1 d PD D 2
F8A F 1.0344(8) 0.8807(9) -0.2095(8) 0.094(3) Uani 0.321(5) 1 d PD D 2
F9A F 1.1055(12) 0.7914(8) -0.2645(11) 0.119(4) Uani 0.321(5) 1 d PD D 2
F10A F 1.0594(10) 0.9034(10) -0.3236(7) 0.095(2) Uani 0.321(5) 1 d PD D 2
F11A F 1.1240(12) 0.9651(8) -0.2744(10) 0.123(3) Uani 0.321(5) 1 d PD D 2
F12A F 1.1699(10) 0.8471(18) -0.2142(7) 0.153(5) Uani 0.321(5) 1 d PD D 2

loop_
_atom_site_aniso_label
_atom_site_aniso_U_11
_atom_site_aniso_U_22
_atom_site_aniso_U_33
_atom_site_aniso_U_23
_atom_site_aniso_U_13
_atom_site_aniso_U_12
Mo1 0.0236(3) 0.0278(3) 0.0224(2) -0.0070(2) -0.00850(19) -0.0009(2)
Mo2 0.0235(3) 0.0284(3) 0.0216(2) -0.00661(19) -0.00868(19) -0.0020(2)
Mo3 0.0250(3) 0.0306(3) 0.0229(2) -0.0075(2) -0.00946(19) 0.0000(2)
Mo4 0.0289(3) 0.0311(3) 0.0229(2) -0.0079(2) -0.0116(2) 0.0026(2)
N1 0.023(2) 0.026(2) 0.021(2) -0.0058(19) -0.0079(18) -0.002(2)
N2 0.029(3) 0.026(3) 0.021(2) -0.0064(19) -0.0055(19) -0.004(2)
N3 0.024(2) 0.032(3) 0.027(2) -0.007(2) -0.009(2) -0.004(2)
N4 0.028(3) 0.033(3) 0.026(2) -0.008(2) -0.008(2) -0.002(2)
N5 0.029(3) 0.024(3) 0.030(2) -0.009(2) -0.010(2) -0.003(2)
N6 0.032(3) 0.028(3) 0.027(2) -0.006(2) -0.011(2) 0.001(2)
N7 0.024(3) 0.035(3) 0.028(2) -0.007(2) -0.008(2) -0.002(2)
N8 0.026(3) 0.032(3) 0.028(2) -0.009(2) -0.010(2) -0.006(2)
N9 0.030(3) 0.034(3) 0.037(3) -0.010(2) -0.012(2) -0.006(2)
N10 0.034(3) 0.031(3) 0.037(3) -0.011(2) -0.011(2) 0.000(2)
N11 0.028(3) 0.028(3) 0.025(2) -0.008(2) -0.006(2) 0.002(2)
N12 0.033(3) 0.034(3) 0.023(2) -0.006(2) -0.010(2) 0.001(2)
N13 0.028(3) 0.037(3) 0.034(3) -0.013(2) -0.012(2) 0.002(2)
N14 0.033(3) 0.038(3) 0.030(3) -0.011(2) -0.015(2) 0.005(2)
O1 0.032(2) 0.029(2) 0.0232(19) -0.0085(16) -0.0122(16) 0.0002(17)
O2 0.029(2) 0.036(2) 0.0191(18) -0.0058(16) -0.0098(16) 0.0059(18)
O3 0.060(3) 0.046(3) 0.051(3) -0.018(2) -0.023(2) -0.015(2)
O4 0.095(4) 0.065(3) 0.032(3) -0.015(2) 0.009(3) -0.006(3)
O5 0.057(3) 0.087(4) 0.092(4) -0.065(3) -0.022(3) 0.023(3)
O6 0.074(4) 0.057(3) 0.049(3) -0.026(2) -0.033(3) 0.002(3)
O7 0.065(3) 0.051(3) 0.038(3) -0.006(2) 0.013(2) -0.006(3)
O8 0.160(8) 0.128(6) 0.094(5) -0.043(4) -0.056(5) -0.049(5)
O9 0.046(3) 0.079(4) 0.041(3) 0.002(2) -0.004(2) -0.024(3)
O11 0.075(4) 0.044(3) 0.043(3) -0.024(2) -0.001(2) -0.010(3)
O12 0.057(3) 0.067(3) 0.033(2) -0.008(2) -0.002(2) -0.016(3)
O13 0.052(4) 0.098(5) 0.098(5) -0.055(4) 0.005(3) 0.015(3)
O14 0.080(4) 0.083(4) 0.045(3) -0.028(3) -0.024(3) -0.023(3)
O15 0.059(3) 0.061(3) 0.034(2) -0.026(2) 0.007(2) -0.009(2)
O16 0.069(3) 0.058(3) 0.039(3) -0.030(2) -0.009(2) 0.000(3)
C1 0.021(3) 0.026(3) 0.020(3) -0.004(2) -0.006(2) -0.003(2)
C2 0.021(3) 0.025(3) 0.023(3) -0.008(2) -0.006(2) 0.002(2)
C11 0.025(3) 0.038(3) 0.021(3) -0.008(2) -0.012(2) 0.002(3)
C12 0.030(3) 0.030(3) 0.033(3) -0.012(3) -0.012(2) 0.001(3)
C13 0.036(3) 0.043(4) 0.023(3) -0.006(3) -0.007(3) -0.004(3)
C14 0.038(4) 0.043(4) 0.032(3) -0.018(3) -0.007(3) -0.005(3)
C15 0.047(4) 0.037(4) 0.039(3) -0.019(3) -0.002(3) -0.007(3)
C16 0.036(3) 0.028(3) 0.027(3) -0.007(2) -0.002(2) -0.007(3)
C17 0.060(5) 0.096(6) 0.038(4) -0.031(4) 0.017(3) -0.034(5)
C21 0.030(3) 0.028(3) 0.026(3) -0.011(2) -0.014(2) 0.010(3)
C22 0.031(3) 0.038(3) 0.026(3) -0.008(3) -0.009(2) 0.002(3)
C23 0.039(4) 0.039(4) 0.037(3) -0.011(3) -0.018(3) -0.003(3)
C24 0.052(4) 0.041(4) 0.028(3) -0.011(3) -0.020(3) 0.006(3)
C25 0.041(4) 0.040(4) 0.026(3) -0.010(3) 0.000(3) -0.001(3)
C26 0.035(3) 0.032(3) 0.031(3) -0.010(3) -0.007(3) 0.000(3)
C27 0.097(7) 0.059(5) 0.057(5) -0.033(4) -0.029(4) -0.005(5)
C30 0.022(3) 0.030(3) 0.029(3) -0.002(2) -0.008(2) -0.007(2)
C31 0.027(3) 0.033(3) 0.024(3) -0.010(2) -0.005(2) -0.010(3)
C32 0.034(3) 0.031(3) 0.036(3) -0.008(3) -0.011(3) -0.006(3)
C33 0.032(3) 0.043(4) 0.032(3) -0.009(3) -0.010(3) -0.012(3)
C34 0.039(4) 0.041(4) 0.037(3) -0.016(3) -0.004(3) -0.015(3)
C35 0.049(4) 0.031(3) 0.046(4) -0.010(3) -0.012(3) -0.008(3)
C36 0.033(3) 0.038(4) 0.037(3) -0.007(3) -0.010(3) -0.005(3)
C37 0.057(5) 0.067(5) 0.079(5) -0.032(4) -0.029(4) -0.014(4)
C41 0.024(3) 0.034(3) 0.024(3) -0.005(2) -0.010(2) -0.002(2)
C42 0.042(4) 0.033(3) 0.033(3) -0.002(3) -0.008(3) -0.006(3)
C43 0.056(4) 0.042(4) 0.032(3) -0.002(3) -0.005(3) -0.003(3)
C44 0.048(4) 0.056(5) 0.035(4) -0.015(3) 0.003(3) -0.007(4)
C45 0.045(4) 0.044(4) 0.043(4) -0.020(3) -0.002(3) -0.007(3)
C46 0.035(3) 0.038(4) 0.036(3) -0.009(3) -0.006(3) -0.008(3)
C47 0.095(7) 0.089(7) 0.038(4) -0.011(4) 0.011(4) -0.016(5)
C50 0.031(3) 0.029(3) 0.039(3) -0.006(3) -0.017(3) 0.003(3)
C51 0.035(3) 0.028(3) 0.027(3) -0.003(2) -0.010(2) 0.000(3)
C52 0.032(4) 0.052(4) 0.057(4) -0.030(3) -0.019(3) 0.005(3)
C53 0.040(4) 0.073(5) 0.078(5) -0.041(4) -0.023(4) 0.014(4)
C54 0.047(4) 0.050(4) 0.057(4) -0.033(4) -0.016(3) 0.014(3)
C55 0.046(4) 0.049(4) 0.055(4) -0.029(3) -0.024(3) 0.011(3)
C56 0.027(3) 0.047(4) 0.041(3) -0.016(3) -0.013(3) 0.002(3)
C57 0.078(6) 0.085(6) 0.082(6) -0.053(5) -0.014(5) 0.007(5)
C61 0.035(3) 0.029(3) 0.029(3) -0.006(2) -0.015(3) 0.002(3)
C62 0.038(4) 0.039(4) 0.031(3) -0.010(3) -0.018(3) 0.005(3)
C63 0.046(4) 0.036(4) 0.032(3) -0.009(3) -0.019(3) 0.010(3)
C64 0.057(4) 0.041(4) 0.032(3) -0.011(3) -0.021(3) -0.001(3)
C65 0.046(4) 0.050(4) 0.044(4) -0.016(3) -0.024(3) 0.007(3)
C66 0.037(4) 0.055(4) 0.034(3) -0.017(3) -0.015(3) 0.004(3)
C67 0.111(7) 0.061(5) 0.062(5) -0.030(4) -0.046(5) 0.006(5)
C70 0.025(3) 0.035(3) 0.030(3) -0.010(3) -0.008(2) -0.002(3)
C71 0.023(3) 0.045(4) 0.024(3) -0.007(3) -0.008(2) -0.003(3)
C72 0.038(4) 0.036(4) 0.036(3) -0.008(3) -0.007(3) -0.007(3)
C73 0.046(4) 0.037(4) 0.031(3) 0.005(3) -0.010(3) -0.014(3)
C74 0.037(4) 0.050(4) 0.028(3) -0.008(3) -0.001(3) -0.004(3)
C75 0.045(4) 0.042(4) 0.040(4) -0.009(3) 0.000(3) 0.000(3)
C76 0.039(4) 0.042(4) 0.031(3) -0.005(3) -0.004(3) -0.006(3)
C77 0.073(6) 0.054(5) 0.038(4) 0.005(3) 0.001(4) -0.011(4)
C81 0.042(4) 0.034(3) 0.025(3) 0.000(3) -0.008(3) -0.016(3)
C82 0.086(6) 0.051(5) 0.050(4) -0.021(4) -0.023(4) -0.009(4)
C83 0.114(8) 0.061(6) 0.074(6) -0.036(5) -0.029(6) -0.007(5)
C84 0.123(9) 0.065(6) 0.056(5) -0.018(4) -0.026(6) -0.046(6)
C85 0.078(6) 0.093(7) 0.043(4) 0.002(4) -0.029(4) -0.053(5)
C86 0.050(4) 0.073(5) 0.035(3) -0.003(3) -0.014(3) -0.034(4)
C87 0.110(9) 0.198(13) 0.108(9) -0.037(8) -0.033(7) -0.092(9)
C90 0.033(3) 0.033(3) 0.042(3) -0.006(3) -0.017(3) -0.002(3)
C91 0.036(3) 0.028(3) 0.037(3) -0.009(3) -0.005(3) -0.008(3)
C92 0.024(3) 0.036(3) 0.044(3) -0.007(3) -0.011(3) -0.004(3)
C93 0.036(4) 0.032(3) 0.039(3) -0.004(3) -0.010(3) -0.003(3)
C94 0.039(4) 0.044(4) 0.042(4) -0.013(3) 0.001(3) -0.015(3)
C95 0.027(4) 0.078(5) 0.055(4) -0.007(4) -0.002(3) -0.014(4)
C96 0.037(4) 0.061(5) 0.048(4) 0.003(3) -0.021(3) -0.012(3)
C97 0.056(5) 0.053(4) 0.042(4) -0.010(3) -0.004(3) -0.011(4)
C101 0.069(5) 0.033(4) 0.044(4) -0.012(3) -0.032(4) 0.003(4)
C110 0.036(3) 0.025(3) 0.029(3) -0.004(2) -0.012(3) -0.002(3)
C111 0.036(3) 0.023(3) 0.026(3) -0.006(2) -0.011(2) 0.004(3)
C112 0.036(3) 0.040(4) 0.024(3) -0.009(3) -0.001(2) -0.005(3)
C113 0.050(4) 0.038(4) 0.038(3) -0.005(3) -0.009(3) -0.016(3)
C114 0.057(4) 0.027(3) 0.034(3) -0.007(3) -0.011(3) -0.003(3)
C115 0.043(4) 0.037(4) 0.037(3) -0.015(3) -0.006(3) 0.006(3)
C116 0.038(4) 0.030(3) 0.034(3) -0.008(3) -0.009(3) -0.004(3)
C117 0.117(8) 0.041(4) 0.062(5) -0.023(4) -0.015(5) -0.024(5)
C121 0.030(3) 0.038(3) 0.027(3) -0.005(3) -0.013(2) -0.007(3)
C122 0.039(4) 0.038(4) 0.035(3) -0.012(3) -0.007(3) 0.001(3)
C123 0.035(4) 0.054(4) 0.030(3) -0.009(3) -0.007(3) 0.003(3)
C124 0.038(4) 0.056(4) 0.031(3) -0.009(3) -0.010(3) -0.017(3)
C125 0.045(4) 0.042(4) 0.037(3) -0.002(3) -0.021(3) -0.007(3)
C126 0.038(4) 0.040(4) 0.028(3) -0.009(3) -0.017(3) 0.000(3)
C127 0.110(7) 0.062(5) 0.033(4) 0.002(4) -0.008(4) -0.045(5)
C130 0.037(4) 0.031(3) 0.041(4) -0.007(3) -0.020(3) 0.007(3)
C131 0.025(3) 0.040(4) 0.041(3) -0.018(3) -0.012(3) -0.004(3)
C132 0.043(4) 0.044(4) 0.042(4) -0.014(3) -0.014(3) -0.006(3)
C133 0.039(4) 0.063(5) 0.045(4) -0.019(4) 0.002(3) -0.012(4)
C134 0.028(4) 0.066(5) 0.072(5) -0.043(4) -0.002(3) -0.005(4)
C135 0.038(4) 0.053(5) 0.075(5) -0.031(4) -0.021(4) 0.015(3)
C136 0.044(4) 0.046(4) 0.050(4) -0.016(3) -0.020(3) 0.003(3)
C137 0.057(6) 0.153(11) 0.159(11) -0.102(9) -0.016(7) 0.046(7)
C141 0.041(4) 0.033(3) 0.032(3) -0.011(3) -0.021(3) 0.005(3)
C142 0.057(4) 0.058(4) 0.039(4) -0.010(3) -0.019(3) -0.029(4)
C143 0.068(5) 0.067(5) 0.029(3) -0.012(3) -0.013(3) -0.024(4)
C144 0.060(5) 0.040(4) 0.045(4) -0.010(3) -0.029(3) -0.004(3)
C145 0.044(4) 0.047(4) 0.049(4) -0.008(3) -0.022(3) -0.011(3)
C146 0.040(4) 0.047(4) 0.036(3) -0.010(3) -0.019(3) 0.001(3)
C147 0.100(7) 0.082(6) 0.046(4) -0.029(4) -0.023(4) -0.020(5)
O10 0.074(10) 0.083(9) 0.103(10) -0.073(8) -0.043(8) 0.010(7)
C102 0.018(12) 0.050(13) 0.053(14) -0.021(11) -0.008(9) 0.000(9)
C103 0.020(15) 0.044(10) 0.041(16) -0.005(12) -0.004(10) -0.011(11)
C104 0.046(13) 0.049(11) 0.053(11) -0.040(9) -0.004(10) 0.018(12)
C105 0.032(9) 0.064(11) 0.056(10) -0.033(8) -0.012(8) 0.008(9)
C106 0.023(10) 0.039(9) 0.034(8) -0.009(6) -0.016(9) 0.004(9)
C107 0.074(14) 0.135(19) 0.097(15) -0.077(14) -0.028(11) -0.013(9)
O10B 0.104(12) 0.086(9) 0.076(8) -0.051(7) -0.019(7) -0.025(8)
C152 0.031(13) 0.038(9) 0.051(13) -0.013(9) -0.001(8) -0.018(9)
C153 0.054(14) 0.044(10) 0.060(13) -0.015(9) -0.020(10) -0.024(10)
C154 0.041(18) 0.071(14) 0.033(12) -0.016(11) 0.000(11) -0.010(15)
C155 0.053(15) 0.055(12) 0.052(10) -0.028(9) 0.004(10) 0.002(12)
C156 0.035(12) 0.049(10) 0.046(10) -0.008(8) -0.012(11) -0.011(11)
C157 0.074(14) 0.135(19) 0.097(15) -0.077(14) -0.028(11) -0.013(9)
Cl3 0.121(2) 0.096(2) 0.0938(19) -0.0186(15) -0.0409(17) 0.0175(17)
C2S 0.079(7) 0.093(7) 0.142(10) -0.065(7) -0.055(7) 0.030(6)
Cl4 0.107(2) 0.145(3) 0.103(2) 0.007(2) -0.0117(18) -0.018(2)
Cl1 0.081(2) 0.0517(17) 0.0729(19) -0.0115(14) 0.0004(14) -0.0049(14)
C1S 0.074(12) 0.064(8) 0.069(7) -0.010(6) -0.032(9) -0.019(8)
Cl2 0.109(3) 0.123(3) 0.100(2) -0.012(2) -0.065(2) 0.002(2)
Cl1A 0.081(2) 0.0517(17) 0.0729(19) -0.0115(14) 0.0004(14) -0.0049(14)
C1SA 0.074(12) 0.064(8) 0.069(7) -0.010(6) -0.032(9) -0.019(8)
Cl2A 0.109(3) 0.123(3) 0.100(2) -0.012(2) -0.065(2) 0.002(2)
P1 0.0495(16) 0.065(2) 0.073(2) -0.0070(19) -0.0266(16) -0.0113(16)
F1 0.108(5) 0.138(6) 0.160(8) 0.006(5) -0.045(5) -0.078(5)
F2 0.070(4) 0.109(6) 0.074(3) -0.003(4) -0.027(3) -0.039(4)
F3 0.231(9) 0.060(5) 0.162(7) 0.016(5) -0.144(7) -0.029(5)
F4 0.109(5) 0.234(9) 0.172(10) -0.154(9) -0.036(6) -0.023(6)
F5 0.082(6) 0.113(6) 0.163(9) 0.002(5) -0.080(6) 0.006(4)
F6 0.054(4) 0.271(11) 0.109(7) -0.101(7) -0.019(4) -0.011(5)
P1A 0.0495(16) 0.065(2) 0.073(2) -0.0070(19) -0.0266(16) -0.0113(16)
F1A 0.108(5) 0.138(6) 0.160(8) 0.006(5) -0.045(5) -0.078(5)
F2A 0.070(4) 0.109(6) 0.074(3) -0.003(4) -0.027(3) -0.039(4)
F3A 0.231(9) 0.060(5) 0.162(7) 0.016(5) -0.144(7) -0.029(5)
F4A 0.109(5) 0.234(9) 0.172(10) -0.154(9) -0.036(6) -0.023(6)
F5A 0.082(6) 0.113(6) 0.163(9) 0.002(5) -0.080(6) 0.006(4)
F6A 0.054(4) 0.271(11) 0.109(7) -0.101(7) -0.019(4) -0.011(5)
P2 0.0661(19) 0.0586(15) 0.070(2) -0.0203(14) -0.0341(17) -0.0051(13)
F7 0.163(10) 0.184(11) 0.181(10) -0.081(9) -0.064(8) -0.091(9)
F8 0.053(4) 0.112(7) 0.138(7) -0.053(5) -0.019(4) -0.029(4)
F9 0.124(9) 0.087(6) 0.127(8) -0.036(5) -0.022(6) 0.050(6)
F10 0.117(7) 0.084(5) 0.090(5) -0.022(4) -0.026(5) -0.020(5)
F11 0.116(7) 0.081(5) 0.172(8) -0.011(5) -0.071(7) 0.023(6)
F12 0.201(13) 0.214(11) 0.051(5) -0.027(6) -0.010(6) -0.078(10)
P2A 0.0661(19) 0.0586(15) 0.070(2) -0.0203(14) -0.0341(17) -0.0051(13)
F7A 0.163(10) 0.184(11) 0.181(10) -0.081(9) -0.064(8) -0.091(9)
F8A 0.053(4) 0.112(7) 0.138(7) -0.053(5) -0.019(4) -0.029(4)
F9A 0.124(9) 0.087(6) 0.127(8) -0.036(5) -0.022(6) 0.050(6)
F10A 0.117(7) 0.084(5) 0.090(5) -0.022(4) -0.026(5) -0.020(5)
F11A 0.116(7) 0.081(5) 0.172(8) -0.011(5) -0.071(7) 0.023(6)
F12A 0.201(13) 0.214(11) 0.051(5) -0.027(6) -0.010(6) -0.078(10)

loop_
_atom_type_symbol
_atom_type_description
_atom_type_scat_dispersion_real
_atom_type_scat_dispersion_imag
_atom_type_scat_source
C C 0.0033 0.0016 'International Tables Vol C Tables 4.2.6.8 and 6.1.1.4'
H H 0.0000 0.0000 'International Tables Vol C Tables 4.2.6.8 and 6.1.1.4'
N N 0.0061 0.0033 'International Tables Vol C Tables 4.2.6.8 and 6.1.1.4'
O O 0.0106 0.0060 'International Tables Vol C Tables 4.2.6.8 and 6.1.1.4'
F F 0.0171 0.0103 'International Tables Vol C Tables 4.2.6.8 and 6.1.1.4'
P P 0.1023 0.0942 'International Tables Vol C Tables 4.2.6.8 and 6.1.1.4'
Mo Mo -1.6832 0.6857 'International Tables Vol C Tables 4.2.6.8 and 6.1.1.4'
Cl Cl 0.1484 0.1585 'International Tables Vol C Tables 4.2.6.8 and 6.1.1.4'

loop_
_geom_angle_atom_site_label_1
_geom_angle_atom_site_label_2
_geom_angle_atom_site_label_3
_geom_angle
_geom_angle_site_symmetry_1
_geom_angle_site_symmetry_3
_geom_angle_publ_flag
N5 Mo1 N1 167.52(16) . . ?
N5 Mo1 Mo2 92.67(12) . . ?
N1 Mo1 Mo2 99.43(12) . . ?
N5 Mo1 N7 88.44(17) . . ?
N1 Mo1 N7 88.34(16) . . ?
Mo2 Mo1 N7 90.80(12) . . ?
N5 Mo1 N3 91.89(17) . . ?
N1 Mo1 N3 91.17(16) . . ?
Mo2 Mo1 N3 90.03(12) . . ?
N7 Mo1 N3 179.09(16) . . ?
O1 Mo2 N8 93.57(17) . . ?
O1 Mo2 N6 169.31(16) . . ?
N8 Mo2 N6 86.92(18) . . ?
O1 Mo2 N4 88.60(16) . . ?
N8 Mo2 N4 170.97(17) . . ?
N6 Mo2 N4 89.33(17) . . ?
O1 Mo2 Mo1 98.82(10) . . ?
N8 Mo2 Mo1 93.83(12) . . ?
N6 Mo2 Mo1 91.79(12) . . ?
N4 Mo2 Mo1 94.49(12) . . ?
N2 Mo3 N13 170.27(17) . . ?
N2 Mo3 N9 89.57(17) . . ?
N13 Mo3 N9 91.83(18) . . ?
N2 Mo3 Mo4 98.34(12) . . ?
N13 Mo3 Mo4 91.27(13) . . ?
N9 Mo3 Mo4 91.05(13) . . ?
N2 Mo3 N11 88.98(17) . . ?
N13 Mo3 N11 89.14(17) . . ?
N9 Mo3 N11 176.85(17) . . ?
Mo4 Mo3 N11 91.92(11) . . ?
O2 Mo4 N12 92.74(17) . . ?
O2 Mo4 N14 165.42(16) . . ?
N12 Mo4 N14 92.59(18) . . ?
O2 Mo4 N10 87.23(17) . . ?
N12 Mo4 N10 173.51(18) . . ?
N14 Mo4 N10 85.95(19) . . ?
O2 Mo4 Mo3 100.11(10) . . ?
N12 Mo4 Mo3 92.86(12) . . ?
N14 Mo4 Mo3 93.17(13) . . ?
N10 Mo4 Mo3 93.54(13) . . ?
C2 N1 C11 117.8(4) . . ?
C2 N1 Mo1 136.3(3) . . ?
C11 N1 Mo1 105.9(3) . . ?
C1 N2 C21 115.8(4) . . ?
C1 N2 Mo3 135.8(4) . . ?
C21 N2 Mo3 108.4(3) . . ?
C30 N3 C31 113.7(4) . . ?
C30 N3 Mo1 117.9(3) . . ?
C31 N3 Mo1 128.3(3) . . ?
C30 N4 C41 119.4(4) . . ?
C30 N4 Mo2 116.2(3) . . ?
C41 N4 Mo2 124.4(3) . . ?
C50 N5 C51 119.7(5) . . ?
C50 N5 Mo1 117.3(4) . . ?
C51 N5 Mo1 122.2(3) . . ?
C50 N6 C61 120.1(5) . . ?
C50 N6 Mo2 118.1(4) . . ?
C61 N6 Mo2 120.3(4) . . ?
C70 N7 C71 114.8(4) . . ?
C70 N7 Mo1 115.8(4) . . ?
C71 N7 Mo1 129.3(3) . . ?
C70 N8 C81 120.3(5) . . ?
C70 N8 Mo2 117.7(4) . . ?
C81 N8 Mo2 120.9(3) . . ?
C90 N9 C91 114.7(5) . . ?
C90 N9 Mo3 117.5(4) . . ?
C91 N9 Mo3 127.7(4) . . ?
C90 N10 C101 120.3(5) . . ?
C90 N10 Mo4 116.7(4) . . ?
C101 N10 Mo4 122.8(4) . . ?
C110 N11 C111 119.4(4) . . ?
C110 N11 Mo3 115.8(4) . . ?
C111 N11 Mo3 124.8(3) . . ?
C110 N12 C121 120.2(5) . . ?
C110 N12 Mo4 117.4(4) . . ?
C121 N12 Mo4 122.3(4) . . ?
C130 N13 C131 117.0(5) . . ?
C130 N13 Mo3 117.5(4) . . ?
C131 N13 Mo3 125.2(4) . . ?
C130 N14 C141 120.2(5) . . ?
C130 N14 Mo4 116.6(4) . . ?
C141 N14 Mo4 121.7(4) . . ?
C1 O1 Mo2 140.5(3) . . ?
C2 O2 Mo4 138.9(3) . . ?
C34 O3 C37 116.1(5) . . ?
C44 O4 C47 117.6(6) . . ?
C54 O5 C57 116.9(6) . . ?
C64 O6 C67 116.7(6) . . ?
C74 O7 C77 116.0(5) . . ?
C87 O8 C84 115.5(10) . . ?
C94 O9 C97 117.8(5) . . ?
C114 O11 C117 116.8(5) . . ?
C124 O12 C127 117.3(6) . . ?
C134 O13 C137 117.7(7) . . ?
C144 O14 C147 118.1(6) . . ?
C14 O15 C17 117.6(5) . . ?
C24 O16 C27 117.9(5) . . ?
O1 C1 N2 120.7(5) . . ?
O1 C1 C2 119.0(5) . . ?
N2 C1 C2 120.2(5) . . ?
O2 C2 N1 121.0(5) . . ?
O2 C2 C1 118.8(5) . . ?
N1 C2 C1 120.1(5) . . ?
C16 C11 C12 118.9(5) . . ?
C16 C11 N1 119.5(5) . . ?
C12 C11 N1 121.3(5) . . ?
C11 C12 C13 120.3(5) . . ?
C14 C13 C12 120.8(5) . . ?
C13 C14 O15 125.2(5) . . ?
C13 C14 C15 119.1(5) . . ?
O15 C14 C15 115.7(5) . . ?
C16 C15 C14 120.2(6) . . ?
C11 C16 C15 120.8(5) . . ?
C22 C21 C26 119.3(5) . . ?
C22 C21 N2 119.1(5) . . ?
C26 C21 N2 121.3(5) . . ?
C21 C22 C23 120.8(5) . . ?
C24 C23 C22 119.7(5) . . ?
O16 C24 C25 116.1(6) . . ?
O16 C24 C23 124.1(6) . . ?
C25 C24 C23 119.8(5) . . ?
C24 C25 C26 120.6(5) . . ?
C25 C26 C21 119.7(5) . . ?
N3 C30 N4 121.1(5) . . ?
C32 C31 C36 119.0(5) . . ?
C32 C31 N3 119.4(5) . . ?
C36 C31 N3 121.6(5) . . ?
C31 C32 C33 121.3(6) . . ?
C34 C33 C32 119.6(6) . . ?
C33 C34 O3 125.0(6) . . ?
C33 C34 C35 120.1(5) . . ?
O3 C34 C35 114.9(6) . . ?
C34 C35 C36 119.4(6) . . ?
C31 C36 C35 120.6(6) . . ?
C46 C41 C42 118.6(5) . . ?
C46 C41 N4 119.3(5) . . ?
C42 C41 N4 122.0(5) . . ?
C43 C42 C41 120.5(6) . . ?
C44 C43 C42 120.2(6) . . ?
C43 C44 C45 119.8(6) . . ?
C43 C44 O4 125.3(6) . . ?
C45 C44 O4 114.9(6) . . ?
C44 C45 C46 120.3(6) . . ?
C45 C46 C41 120.6(6) . . ?
N6 C50 N5 120.1(5) . . ?
C52 C51 C56 117.6(5) . . ?
C52 C51 N5 122.8(5) . . ?
C56 C51 N5 119.4(5) . . ?
C53 C52 C51 120.8(6) . . ?
C52 C53 C54 120.6(7) . . ?
C55 C54 O5 124.9(6) . . ?
C55 C54 C53 119.4(6) . . ?
O5 C54 C53 115.7(6) . . ?
C54 C55 C56 119.6(6) . . ?
C55 C56 C51 121.9(6) . . ?
C62 C61 C66 118.3(5) . . ?
C62 C61 N6 118.5(5) . . ?
C66 C61 N6 122.9(5) . . ?
C61 C62 C63 122.3(6) . . ?
C64 C63 C62 118.3(6) . . ?
C63 C64 O6 123.2(6) . . ?
C63 C64 C65 120.7(6) . . ?
O6 C64 C65 116.1(6) . . ?
C66 C65 C64 120.5(6) . . ?
C65 C66 C61 119.9(6) . . ?
N7 C70 N8 121.4(5) . . ?
C76 C71 C72 117.4(5) . . ?
C76 C71 N7 122.3(5) . . ?
C72 C71 N7 120.3(5) . . ?
C73 C72 C71 122.3(6) . . ?
C74 C73 C72 119.4(5) . . ?
C73 C74 O7 125.1(6) . . ?
C73 C74 C75 119.9(5) . . ?
O7 C74 C75 115.0(6) . . ?
C76 C75 C74 119.9(6) . . ?
C71 C76 C75 121.1(6) . . ?
C82 C81 C86 119.2(6) . . ?
C82 C81 N8 119.9(6) . . ?
C86 C81 N8 120.7(6) . . ?
C81 C82 C83 122.7(8) . . ?
C84 C83 C82 118.5(9) . . ?
C85 C84 C83 120.5(8) . . ?
C85 C84 O8 127.8(10) . . ?
C83 C84 O8 111.7(10) . . ?
C84 C85 C86 121.6(8) . . ?
C81 C86 C85 117.3(8) . . ?
N10 C90 N9 121.0(5) . . ?
C92 C91 C96 118.2(5) . . ?
C92 C91 N9 120.8(5) . . ?
C96 C91 N9 121.0(6) . . ?
C91 C92 C93 121.5(6) . . ?
C94 C93 C92 120.0(6) . . ?
O9 C94 C93 125.4(6) . . ?
O9 C94 C95 115.6(6) . . ?
C93 C94 C95 119.0(6) . . ?
C94 C95 C96 120.5(6) . . ?
C91 C96 C95 120.8(6) . . ?
C156 C101 C102 99.6(14) . . ?
C156 C101 N10 126.9(11) . . ?
C102 C101 N10 132.0(12) . . ?
C156 C101 C152 118.1(13) . . ?
C102 C101 C152 18.9(15) . . ?
N10 C101 C152 114.4(10) . . ?
C156 C101 C106 20.1(12) . . ?
C102 C101 C106 115.0(13) . . ?
N10 C101 C106 113.0(9) . . ?
C152 C101 C106 131.9(12) . . ?
N11 C110 N12 121.9(5) . . ?
C112 C111 C116 118.0(5) . . ?
C112 C111 N11 122.4(5) . . ?
C116 C111 N11 119.5(5) . . ?
C111 C112 C113 120.7(5) . . ?
C114 C113 C112 120.3(5) . . ?
C113 C114 O11 125.6(6) . . ?
C113 C114 C115 119.3(6) . . ?
O11 C114 C115 115.1(5) . . ?
C116 C115 C114 120.5(6) . . ?
C115 C116 C111 121.0(5) . . ?
C126 C121 C122 118.2(5) . . ?
C126 C121 N12 123.3(5) . . ?
C122 C121 N12 118.5(5) . . ?
C123 C122 C121 121.8(6) . . ?
C122 C123 C124 119.9(6) . . ?
C123 C124 C125 119.7(6) . . ?
C123 C124 O12 113.8(6) . . ?
C125 C124 O12 126.5(6) . . ?
C124 C125 C126 120.7(6) . . ?
C121 C126 C125 119.6(6) . . ?
N14 C130 N13 121.4(5) . . ?
C136 C131 C132 119.2(6) . . ?
C136 C131 N13 121.6(5) . . ?
C132 C131 N13 119.2(6) . . ?
C133 C132 C131 120.1(7) . . ?
C132 C133 C134 121.0(6) . . ?
O13 C134 C133 116.0(7) . . ?
O13 C134 C135 125.0(8) . . ?
C133 C134 C135 119.0(6) . . ?
C134 C135 C136 120.5(7) . . ?
C131 C136 C135 120.2(7) . . ?
C146 C141 C142 118.6(5) . . ?
C146 C141 N14 120.4(5) . . ?
C142 C141 N14 120.9(5) . . ?
C141 C142 C143 120.5(6) . . ?
C144 C143 C142 119.6(6) . . ?
C143 C144 C145 119.9(6) . . ?
C143 C144 O14 123.2(6) . . ?
C145 C144 O14 116.9(6) . . ?
C144 C145 C146 120.0(6) . . ?
C141 C146 C145 121.3(6) . . ?
C107 O10 C104 129(2) . . ?
C101 C102 C103 127.5(16) . . ?
C104 C103 C102 117.7(18) . . ?
C105 C104 O10 116.4(18) . . ?
C105 C104 C103 119.3(18) . . ?
O10 C104 C103 124(2) . . ?
C104 C105 C106 121.9(16) . . ?
C105 C106 C101 118.4(14) . . ?
C157 O10B C154 150(2) . . ?
C153 C152 C101 116.2(15) . . ?
C152 C153 C154 119.0(18) . . ?
C155 C154 C153 122(2) . . ?
C155 C154 O10B 129(2) . . ?
C153 C154 O10B 109(2) . . ?
C154 C155 C156 121.2(19) . . ?
C101 C156 C155 123.3(17) . . ?
Cl4 C2S Cl3 109.0(5) . . ?
Cl2 C1S Cl1 113.5(6) . . ?
Cl2A C1SA Cl1A 101(5) . . ?
F4 P1 F1 91.6(3) . . ?
F4 P1 F5 94.2(8) . . ?
F1 P1 F5 89.3(3) . . ?
F4 P1 F3 94.3(7) . . ?
F1 P1 F3 91.7(3) . . ?
F5 P1 F3 171.4(6) . . ?
F4 P1 F6 175.8(8) . . ?
F1 P1 F6 89.5(3) . . ?
F5 P1 F6 89.8(5) . . ?
F3 P1 F6 81.7(6) . . ?
F4 P1 F2 90.4(3) . . ?
F1 P1 F2 177.8(5) . . ?
F5 P1 F2 89.7(3) . . ?
F3 P1 F2 89.0(3) . . ?
F6 P1 F2 88.6(3) . . ?
F3A P1A F1A 95.3(11) . . ?
F3A P1A F2A 95.1(11) . . ?
F1A P1A F2A 169(2) . . ?
F3A P1A F4A 89(3) . . ?
F1A P1A F4A 91.0(6) . . ?
F2A P1A F4A 90.8(6) . . ?
F3A P1A F5A 148(4) . . ?
F1A P1A F5A 86.0(8) . . ?
F2A P1A F5A 86.1(8) . . ?
F4A P1A F5A 58(5) . . ?
F3A P1A F6A 135(5) . . ?
F1A P1A F6A 85.8(10) . . ?
F2A P1A F6A 85.7(10) . . ?
F4A P1A F6A 136(5) . . ?
F5A P1A F6A 78(2) . . ?
F5A F4A P1A 61(2) . . ?
F4A F5A P1A 61(2) . . ?
F7 P2 F12 91.0(3) . . ?
F7 P2 F11 91.1(4) . . ?
F12 P2 F11 95.1(7) . . ?
F7 P2 F9 90.7(4) . . ?
F12 P2 F9 89.2(7) . . ?
F11 P2 F9 175.3(6) . . ?
F7 P2 F8 179.2(4) . . ?
F12 P2 F8 89.7(3) . . ?
F11 P2 F8 88.6(3) . . ?
F9 P2 F8 89.5(4) . . ?
F7 P2 F10 89.8(3) . . ?
F12 P2 F10 176.3(7) . . ?
F11 P2 F10 88.5(6) . . ?
F9 P2 F10 87.2(5) . . ?
F8 P2 F10 89.4(3) . . ?
F10A P2A F9A 89.3(12) . . ?
F10A P2A F7A 90.4(4) . . ?
F9A P2A F7A 90.5(4) . . ?
F10A P2A F11A 90.4(13) . . ?
F9A P2A F11A 179.7(16) . . ?
F7A P2A F11A 89.7(4) . . ?
F10A P2A F12A 176.5(15) . . ?
F9A P2A F12A 87.1(15) . . ?
F7A P2A F12A 89.8(4) . . ?
F11A P2A F12A 93.2(14) . . ?
F10A P2A F8A 90.1(4) . . ?
F9A P2A F8A 90.1(4) . . ?
F7A P2A F8A 179.2(6) . . ?
F11A P2A F8A 89.8(4) . . ?
F12A P2A F8A 89.7(4) . . ?

loop_
_geom_bond_atom_site_label_1
_geom_bond_atom_site_label_2
_geom_bond_distance
_geom_bond_site_symmetry_2
_geom_bond_publ_flag
Mo1 N5 2.104(5) . ?
Mo1 N1 2.109(4) . ?
Mo1 Mo2 2.1449(8) . ?
Mo1 N7 2.160(4) . ?
Mo1 N3 2.167(4) . ?
Mo2 O1 2.026(4) . ?
Mo2 N8 2.063(4) . ?
Mo2 N6 2.107(5) . ?
Mo2 N4 2.119(4) . ?
Mo3 N2 2.118(5) . ?
Mo3 N13 2.120(5) . ?
Mo3 N9 2.140(5) . ?
Mo3 Mo4 2.1416(8) . ?
Mo3 N11 2.162(4) . ?
Mo4 O2 2.016(4) . ?
Mo4 N12 2.096(5) . ?
Mo4 N14 2.106(5) . ?
Mo4 N10 2.114(5) . ?
N1 C2 1.310(7) . ?
N1 C11 1.464(6) . ?
N2 C1 1.319(7) . ?
N2 C21 1.460(7) . ?
N3 C30 1.329(7) . ?
N3 C31 1.460(6) . ?
N4 C30 1.331(7) . ?
N4 C41 1.429(7) . ?
N5 C50 1.334(7) . ?
N5 C51 1.426(7) . ?
N6 C50 1.332(7) . ?
N6 C61 1.427(7) . ?
N7 C70 1.323(7) . ?
N7 C71 1.439(7) . ?
N8 C70 1.332(7) . ?
N8 C81 1.438(7) . ?
N9 C90 1.333(7) . ?
N9 C91 1.455(7) . ?
N10 C90 1.328(7) . ?
N10 C101 1.432(8) . ?
N11 C110 1.312(7) . ?
N11 C111 1.450(7) . ?
N12 C110 1.342(7) . ?
N12 C121 1.428(7) . ?
N13 C130 1.325(7) . ?
N13 C131 1.439(7) . ?
N14 C130 1.321(7) . ?
N14 C141 1.436(7) . ?
O1 C1 1.283(6) . ?
O2 C2 1.291(6) . ?
O3 C34 1.374(7) . ?
O3 C37 1.414(8) . ?
O4 C44 1.385(7) . ?
O4 C47 1.414(9) . ?
O5 C54 1.390(8) . ?
O5 C57 1.423(9) . ?
O6 C64 1.384(7) . ?
O6 C67 1.416(9) . ?
O7 C74 1.382(7) . ?
O7 C77 1.430(7) . ?
O8 C87 1.345(12) . ?
O8 C84 1.412(9) . ?
O9 C94 1.366(7) . ?
O9 C97 1.411(8) . ?
O11 C114 1.381(7) . ?
O11 C117 1.428(8) . ?
O12 C124 1.377(7) . ?
O12 C127 1.398(8) . ?
O13 C134 1.371(8) . ?
O13 C137 1.410(11) . ?
O14 C144 1.375(7) . ?
O14 C147 1.408(9) . ?
O15 C14 1.377(7) . ?
O15 C17 1.437(8) . ?
O16 C24 1.369(7) . ?
O16 C27 1.417(8) . ?
C1 C2 1.516(7) . ?
C11 C16 1.385(8) . ?
C11 C12 1.388(8) . ?
C12 C13 1.388(7) . ?
C13 C14 1.376(8) . ?
C14 C15 1.391(8) . ?
C15 C16 1.387(8) . ?
C21 C22 1.380(8) . ?
C21 C26 1.398(8) . ?
C22 C23 1.393(8) . ?
C23 C24 1.384(8) . ?
C24 C25 1.382(8) . ?
C25 C26 1.390(8) . ?
C31 C32 1.367(8) . ?
C31 C36 1.370(8) . ?
C32 C33 1.384(7) . ?
C33 C34 1.365(8) . ?
C34 C35 1.383(9) . ?
C35 C36 1.393(8) . ?
C41 C46 1.391(8) . ?
C41 C42 1.393(8) . ?
C42 C43 1.388(8) . ?
C43 C44 1.378(9) . ?
C44 C45 1.383(9) . ?
C45 C46 1.383(8) . ?
C51 C52 1.378(8) . ?
C51 C56 1.388(8) . ?
C52 C53 1.375(9) . ?
C53 C54 1.393(9) . ?
C54 C55 1.360(9) . ?
C55 C56 1.385(8) . ?
C61 C62 1.385(8) . ?
C61 C66 1.390(8) . ?
C62 C63 1.388(8) . ?
C63 C64 1.370(9) . ?
C64 C65 1.385(9) . ?
C65 C66 1.384(8) . ?
C71 C76 1.384(8) . ?
C71 C72 1.391(8) . ?
C72 C73 1.379(8) . ?
C73 C74 1.370(9) . ?
C74 C75 1.394(9) . ?
C75 C76 1.385(8) . ?
C81 C82 1.359(10) . ?
C81 C86 1.373(9) . ?
C82 C83 1.375(10) . ?
C83 C84 1.358(13) . ?
C84 C85 1.335(13) . ?
C85 C86 1.429(10) . ?
C91 C92 1.374(8) . ?
C91 C96 1.383(8) . ?
C92 C93 1.393(8) . ?
C93 C94 1.377(8) . ?
C94 C95 1.382(9) . ?
C95 C96 1.392(9) . ?
C101 C156 1.20(2) . ?
C101 C102 1.22(2) . ?
C101 C152 1.57(2) . ?
C101 C106 1.59(2) . ?
C111 C112 1.378(8) . ?
C111 C116 1.399(8) . ?
C112 C113 1.401(8) . ?
C113 C114 1.366(8) . ?
C114 C115 1.386(8) . ?
C115 C116 1.370(8) . ?
C121 C126 1.387(8) . ?
C121 C122 1.396(8) . ?
C122 C123 1.369(8) . ?
C123 C124 1.375(9) . ?
C124 C125 1.375(9) . ?
C125 C126 1.403(8) . ?
C131 C136 1.375(8) . ?
C131 C132 1.383(8) . ?
C132 C133 1.372(9) . ?
C133 C134 1.374(10) . ?
C134 C135 1.375(10) . ?
C135 C136 1.382(9) . ?
C141 C146 1.371(8) . ?
C141 C142 1.379(8) . ?
C142 C143 1.402(8) . ?
C143 C144 1.371(9) . ?
C144 C145 1.373(9) . ?
C145 C146 1.380(8) . ?
O10 C107 1.07(2) . ?
O10 C104 1.36(2) . ?
C102 C103 1.44(3) . ?
C103 C104 1.43(3) . ?
C104 C105 1.36(3) . ?
C105 C106 1.38(3) . ?
O10B C157 0.94(2) . ?
O10B C154 1.42(3) . ?
C152 C153 1.36(3) . ?
C153 C154 1.39(2) . ?
C154 C155 1.28(3) . ?
C155 C156 1.41(3) . ?
Cl3 C2S 1.762(10) . ?
C2S Cl4 1.754(10) . ?
Cl1 C1S 1.731(17) . ?
C1S Cl2 1.717(19) . ?
Cl1A C1SA 1.90(9) . ?
C1SA Cl2A 1.74(13) . ?
P1 F4 1.535(5) . ?
P1 F1 1.547(5) . ?
P1 F5 1.547(5) . ?
P1 F3 1.548(5) . ?
P1 F6 1.567(5) . ?
P1 F2 1.573(4) . ?
P1A F3A 1.556(9) . ?
P1A F1A 1.557(7) . ?
P1A F2A 1.559(7) . ?
P1A F4A 1.67(3) . ?
P1A F5A 1.67(3) . ?
P1A F6A 1.68(3) . ?
F4A F5A 1.62(9) . ?
P2 F7 1.551(6) . ?
P2 F12 1.566(6) . ?
P2 F11 1.568(6) . ?
P2 F9 1.570(6) . ?
P2 F8 1.570(6) . ?
P2 F10 1.581(6) . ?
P2A F10A 1.552(11) . ?
P2A F9A 1.554(12) . ?
P2A F7A 1.558(11) . ?
P2A F11A 1.561(12) . ?
P2A F12A 1.563(11) . ?
P2A F8A 1.564(11) . ?

loop_
_geom_torsion_atom_site_label_1
_geom_torsion_atom_site_label_2
_geom_torsion_atom_site_label_3
_geom_torsion_atom_site_label_4
_geom_torsion
_geom_torsion_site_symmetry_1
_geom_torsion_site_symmetry_2
_geom_torsion_site_symmetry_3
_geom_torsion_site_symmetry_4
_geom_torsion_publ_flag
O2 C2 C1 O1 -163.0(5) . . . . ?
O2 C2 C1 N2 13.0(7) . . . . ?
N2 C1 C2 N1 -170.8(5) . . . . ?
N1 C2 C1 O1 13.2(7) . . . . ?
